data_7018431
loop_
_publ_author_name
'Peresypkina, Eugenia V.'
'Vostrikova, Kira E.'

_publ_section_title
;
 2[Mn(acacen)](+) + 1[Fe(CN)(5)NO](-) polynuclear heterobimetallic
 coordination compounds of different dimensionality in the solid state.
;
_journal_issue 14
_journal_name_full 'Dalton transactions (Cambridge, England : 2003)'
_journal_page_first 4100
_journal_page_last 4106
_journal_paper_doi 10.1039/c2dt11983h
_journal_volume 41
_journal_year 2012
_chemical_formula_moiety 'C53 H80 Fe Mn4 N14 O13, C5 Fe N6 O, 4(C2 H3 N)'
_chemical_formula_structural '[{Mn(C12 H18 N2 O2)(H2 O)}4(Fe(N O)(C N)5)][Fe(N O)(CN)5]*4(C H3 C N)'
_chemical_formula_sum 'C66 H92 Fe2 Mn4 N24 O14'
_chemical_formula_weight 1777.10
_chemical_name_systematic
;
?
;
_space_group_IT_number 85
_symmetry_cell_setting tetragonal
_symmetry_space_group_name_Hall '-P 4a'
_symmetry_space_group_name_H-M 'P 4/n :2'
_atom_sites_solution_hydrogens geom
_atom_sites_solution_primary direct
_atom_sites_solution_secondary difmap
_audit_creation_method SHELXL-97
_cell_angle_alpha 90.00
_cell_angle_beta 90.00
_cell_angle_gamma 90.00
_cell_formula_units_Z 2
_cell_length_a 20.6997(4)
_cell_length_b 20.6997(4)
_cell_length_c 9.9205(5)
_cell_measurement_reflns_used 9856
_cell_measurement_temperature 120(2)
_cell_measurement_theta_max 29.2615
_cell_measurement_theta_min 2.2765
_cell_volume 4250.7(2)
_computing_cell_refinement 'Apex2 V.1.27 (Bruker, 2005)'
_computing_data_collection 'Apex2 V.1.27 (Bruker, 2005)'
_computing_data_reduction 'Apex2 V.1.27 (Bruker, 2005)'
_computing_molecular_graphics 'SHELXTL V6.22 (Bruker, 2000-2005)'
_computing_publication_material 'local programs'
_computing_structure_refinement 'SHELXL-97 (Sheldrick, 1997)'
_computing_structure_solution 'SHELXS-97 (Sheldrick, 1990)'
_diffrn_ambient_temperature 120(2)
_diffrn_detector_area_resol_mean 25
_diffrn_measured_fraction_theta_full 0.999
_diffrn_measured_fraction_theta_max 0.884
_diffrn_measurement_device_type 'Bruker X8Apex CCD detector'
_diffrn_measurement_method 'combined omega- and phi-scans'
_diffrn_radiation_monochromator graphite
_diffrn_radiation_source 'fine-focus sealed tube'
_diffrn_radiation_type MoK\a
_diffrn_radiation_wavelength 0.71073
_diffrn_reflns_av_R_equivalents 0.0196
_diffrn_reflns_av_sigmaI/netI 0.0165
_diffrn_reflns_limit_h_max 21
_diffrn_reflns_limit_h_min -27
_diffrn_reflns_limit_k_max 27
_diffrn_reflns_limit_k_min -19
_diffrn_reflns_limit_l_max 13
_diffrn_reflns_limit_l_min -13
_diffrn_reflns_number 28719
_diffrn_reflns_theta_full 25.00
_diffrn_reflns_theta_max 29.66
_diffrn_reflns_theta_min 1.97
_exptl_absorpt_coefficient_mu 0.979
_exptl_absorpt_correction_T_max 1
_exptl_absorpt_correction_T_min 0.851117
_exptl_absorpt_correction_type empirical
_exptl_absorpt_process_details 'based on intensities (SADABS, Bruker, 2005)'
_exptl_crystal_colour brown
_exptl_crystal_density_diffrn 1.388
_exptl_crystal_density_method 'not measured'
_exptl_crystal_description prism
_exptl_crystal_F_000 1840
_exptl_crystal_size_max 0.36
_exptl_crystal_size_mid 0.28
_exptl_crystal_size_min 0.08
_refine_diff_density_max 0.846
_refine_diff_density_min -0.250
_refine_diff_density_rms 0.053
_refine_ls_extinction_method none
_refine_ls_goodness_of_fit_ref 1.080
_refine_ls_hydrogen_treatment mixed
_refine_ls_matrix_type full
_refine_ls_number_parameters 268
_refine_ls_number_reflns 5309
_refine_ls_number_restraints 0
_refine_ls_restrained_S_all 1.080
_refine_ls_R_factor_all 0.0371
_refine_ls_R_factor_gt 0.0290
_refine_ls_shift/su_max 0.002
_refine_ls_shift/su_mean 0.000
_refine_ls_structure_factor_coef Fsqd
_refine_ls_weighting_details 'calc w=1/[\s^2^(Fo^2^)+(0.0306P)^2^+2.4027P] where P=(Fo^2^+2Fc^2^)/3'
_refine_ls_weighting_scheme calc
_refine_ls_wR_factor_gt 0.0690
_refine_ls_wR_factor_ref 0.0731
_reflns_number_gt 4574
_reflns_number_total 5309
_reflns_threshold_expression >2sigma(I)
_cod_data_source_file c2dt11983h.txt
_cod_data_source_block compound_3
_cod_original_sg_symbol_H-M P4/n
_cod_database_code 7018431

loop_
_symmetry_equiv_pos_as_xyz
'x, y, z'
'-x+1/2, -y+1/2, z'
'-y+1/2, x, z'
'y, -x+1/2, z'
'-x, -y, -z'
'x-1/2, y-1/2, -z'
'y-1/2, -x, -z'
'-y, x-1/2, -z'

loop_
_atom_site_label
_atom_site_type_symbol
_atom_site_fract_x
_atom_site_fract_y
_atom_site_fract_z
_atom_site_U_iso_or_equiv
_atom_site_adp_type
_atom_site_occupancy
_atom_site_symmetry_multiplicity
_atom_site_calc_flag
_atom_site_refinement_flags
_atom_site_disorder_assembly
_atom_site_disorder_group
Mn1 Mn 0.901721(10) 0.564674(10) 0.94922(2) 0.01710(6) Uani 1 1 d . . .
Fe1 Fe 0.7500 0.7500 1.07140(4) 0.01673(9) Uani 1 4 d S . .
N13 N 0.87100(6) 0.66566(6) 1.03150(14) 0.0232(3) Uani 1 1 d . . .
C13 C 0.82693(7) 0.69794(7) 1.05067(15) 0.0196(3) Uani 1 1 d . . .
O4 O 0.7500 0.7500 1.3541(3) 0.0475(7) Uani 1 4 d S . .
N4 N 0.7500 0.7500 1.2385(3) 0.0245(5) Uani 1 4 d S . .
N15 N 0.7500 0.7500 0.7597(3) 0.0262(6) Uani 1 4 d S . .
C15 C 0.7500 0.7500 0.8754(3) 0.0189(5) Uani 1 4 d S . .
O1 O 0.98181(5) 0.59540(5) 0.88191(11) 0.0217(2) Uani 1 1 d . . .
O2 O 0.93995(5) 0.54874(5) 1.12106(10) 0.0199(2) Uani 1 1 d . . .
O3 O 0.92593(5) 0.46427(5) 0.87946(12) 0.0232(2) Uani 1 1 d . . .
H32 H 0.9632(12) 0.4574(11) 0.885(2) 0.050 Uiso 1 1 d . . .
H31 H 0.9071(11) 0.4346(12) 0.922(2) 0.050 Uiso 1 1 d . . .
N1 N 0.85629(6) 0.58499(6) 0.77984(13) 0.0216(3) Uani 1 1 d . . .
N2 N 0.81725(6) 0.53079(6) 1.00716(13) 0.0197(2) Uani 1 1 d . . .
C1 C 1.06267(8) 0.63998(8) 0.74250(18) 0.0292(3) Uani 1 1 d . . .
H1A H 1.0777 0.6661 0.8186 0.044 Uiso 1 1 calc R . .
H1B H 1.0661 0.6652 0.6592 0.044 Uiso 1 1 calc R . .
H1C H 1.0893 0.6010 0.7351 0.044 Uiso 1 1 calc R . .
C2 C 0.99335(7) 0.62097(7) 0.76488(16) 0.0223(3) Uani 1 1 d . . .
C3 C 0.94758(8) 0.63150(7) 0.66726(16) 0.0248(3) Uani 1 1 d . . .
H3A H 0.9617 0.6515 0.5862 0.030 Uiso 1 1 calc R . .
C4 C 0.88093(8) 0.61529(7) 0.67618(15) 0.0235(3) Uani 1 1 d . . .
C5 C 0.83816(9) 0.63542(9) 0.56020(17) 0.0322(4) Uani 1 1 d . . .
H5A H 0.8177 0.5971 0.5209 0.048 Uiso 1 1 calc R . .
H5B H 0.8643 0.6572 0.4915 0.048 Uiso 1 1 calc R . .
H5C H 0.8047 0.6650 0.5930 0.048 Uiso 1 1 calc R . .
C6 C 0.78617(7) 0.57225(8) 0.78801(17) 0.0263(3) Uani 1 1 d . . .
H6A H 0.7697 0.5585 0.6988 0.032 Uiso 1 1 calc R . .
H6B H 0.7631 0.6121 0.8148 0.032 Uiso 1 1 calc R . .
C7 C 0.77434(7) 0.51969(7) 0.89097(17) 0.0247(3) Uani 1 1 d . . .
H7A H 0.7287 0.5205 0.9205 0.030 Uiso 1 1 calc R . .
H7B H 0.7833 0.4769 0.8507 0.030 Uiso 1 1 calc R . .
C8 C 0.73562(7) 0.48511(8) 1.15879(19) 0.0296(3) Uani 1 1 d . . .
H8A H 0.7018 0.5160 1.1334 0.044 Uiso 1 1 calc R . .
H8B H 0.7324 0.4755 1.2553 0.044 Uiso 1 1 calc R . .
H8C H 0.7302 0.4452 1.1070 0.044 Uiso 1 1 calc R . .
C9 C 0.80122(7) 0.51393(7) 1.12889(16) 0.0218(3) Uani 1 1 d . . .
C10 C 0.84458(7) 0.52030(7) 1.24039(16) 0.0242(3) Uani 1 1 d . . .
H10A H 0.8273 0.5134 1.3279 0.029 Uiso 1 1 calc R . .
C11 C 0.90896(7) 0.53544(7) 1.23206(16) 0.0216(3) Uani 1 1 d . . .
C12 C 0.95052(8) 0.53584(8) 1.35612(16) 0.0292(3) Uani 1 1 d . . .
H12A H 0.9682 0.5793 1.3700 0.044 Uiso 1 1 calc R . .
H12B H 0.9861 0.5050 1.3449 0.044 Uiso 1 1 calc R . .
H12C H 0.9245 0.5235 1.4345 0.044 Uiso 1 1 calc R . .
Fe2 Fe 0.7500 0.2500 0.97269(6) 0.0200(2) Uani 0.50 2 d SP . .
C21 C 0.7500 0.2500 0.8183(3) 0.0403(6) Uani 0.50 2 d SP A 1
N21 N 0.7500 0.2500 0.7020(3) 0.0804(10) Uani 0.50 2 d SP A 1
N21N N 0.7500 0.2500 0.8183(3) 0.0403(6) Uani 0.50 2 d SP A 2
O21N O 0.7500 0.2500 0.7020(3) 0.0804(10) Uani 0.50 2 d SP A 2
N22 N 0.83943(7) 0.36852(7) 0.97995(18) 0.0351(3) Uani 1 1 d . . .
C22 C 0.80602(8) 0.32475(7) 0.99264(19) 0.0296(3) Uani 1 1 d . A .
N1S N 0.78225(12) 0.44887(13) 0.5357(2) 0.0668(6) Uani 1 1 d . . .
C1S C 0.81857(12) 0.41138(12) 0.5730(2) 0.0509(5) Uani 1 1 d . . .
C2S C 0.86510(14) 0.36464(13) 0.6236(3) 0.0659(7) Uani 1 1 d . . .
H2S1 H 0.8546 0.3538 0.7172 0.099 Uiso 1 1 calc R . .
H2S2 H 0.9086 0.3832 0.6194 0.099 Uiso 1 1 calc R . .
H2S3 H 0.8634 0.3255 0.5682 0.099 Uiso 1 1 calc R . .

loop_
_atom_site_aniso_label
_atom_site_aniso_U_11
_atom_site_aniso_U_22
_atom_site_aniso_U_33
_atom_site_aniso_U_23
_atom_site_aniso_U_13
_atom_site_aniso_U_12
Mn1 0.01213(10) 0.01493(11) 0.02423(11) -0.00043(8) -0.00196(8) 0.00072(7)
Fe1 0.01229(11) 0.01229(11) 0.0256(2) 0.000 0.000 0.000
N13 0.0175(6) 0.0170(6) 0.0351(7) -0.0018(5) -0.0034(5) 0.0005(5)
C13 0.0157(6) 0.0146(6) 0.0286(7) 0.0010(5) -0.0031(5) -0.0024(5)
O4 0.0571(11) 0.0571(11) 0.0282(14) 0.000 0.000 0.000
N4 0.0203(7) 0.0203(7) 0.0330(14) 0.000 0.000 0.000
N15 0.0212(8) 0.0212(8) 0.0361(15) 0.000 0.000 0.000
C15 0.0141(8) 0.0141(8) 0.0285(15) 0.000 0.000 0.000
O1 0.0154(5) 0.0203(5) 0.0295(5) 0.0026(4) -0.0005(4) -0.0003(4)
O2 0.0149(5) 0.0199(5) 0.0250(5) -0.0008(4) -0.0017(4) 0.0024(4)
O3 0.0149(5) 0.0184(5) 0.0364(6) -0.0034(4) -0.0008(4) 0.0016(4)
N1 0.0181(6) 0.0192(6) 0.0274(6) -0.0021(5) -0.0041(5) 0.0029(4)
N2 0.0136(5) 0.0153(5) 0.0303(6) -0.0031(5) -0.0029(5) 0.0015(4)
C1 0.0228(7) 0.0255(8) 0.0392(9) 0.0020(7) 0.0091(7) 0.0013(6)
C2 0.0225(7) 0.0135(6) 0.0310(8) -0.0034(6) 0.0055(6) 0.0027(5)
C3 0.0284(8) 0.0204(7) 0.0256(7) -0.0016(6) 0.0042(6) 0.0038(6)
C4 0.0277(8) 0.0183(7) 0.0245(7) -0.0064(6) -0.0026(6) 0.0070(6)
C5 0.0351(9) 0.0345(9) 0.0270(8) -0.0005(7) -0.0048(7) 0.0111(7)
C6 0.0173(7) 0.0273(8) 0.0343(8) -0.0009(6) -0.0075(6) 0.0031(6)
C7 0.0159(7) 0.0221(7) 0.0361(8) -0.0046(6) -0.0059(6) -0.0014(5)
C8 0.0182(7) 0.0263(8) 0.0443(10) 0.0050(7) 0.0041(7) -0.0023(6)
C9 0.0168(6) 0.0132(6) 0.0354(8) -0.0015(6) 0.0019(6) 0.0018(5)
C10 0.0219(7) 0.0232(7) 0.0274(8) -0.0008(6) 0.0035(6) 0.0021(6)
C11 0.0212(7) 0.0167(7) 0.0267(7) -0.0034(6) 0.0000(6) 0.0048(5)
C12 0.0266(8) 0.0354(9) 0.0256(8) -0.0054(7) -0.0022(6) 0.0038(6)
Fe2 0.0149(3) 0.0147(3) 0.0305(6) 0.000 0.000 0.0001(3)
C21 0.0362(13) 0.0360(13) 0.0486(15) 0.000 0.000 -0.0146(10)
N21 0.094(2) 0.098(2) 0.0486(16) 0.000 0.000 -0.0456(19)
N21N 0.0362(13) 0.0360(13) 0.0486(15) 0.000 0.000 -0.0146(10)
O21N 0.094(2) 0.098(2) 0.0486(16) 0.000 0.000 -0.0456(19)
N22 0.0241(7) 0.0226(7) 0.0586(10) -0.0029(7) -0.0036(7) -0.0031(5)
C22 0.0188(7) 0.0180(7) 0.0520(10) -0.0023(7) -0.0033(7) 0.0020(6)
N1S 0.0711(15) 0.0830(16) 0.0465(11) 0.0085(11) 0.0206(10) 0.0013(13)
C1S 0.0570(14) 0.0578(14) 0.0379(11) 0.0004(10) 0.0153(10) -0.0099(11)
C2S 0.0719(17) 0.0678(17) 0.0581(15) 0.0026(13) 0.0047(13) 0.0019(13)

loop_
_atom_type_symbol
_atom_type_description
_atom_type_scat_dispersion_real
_atom_type_scat_dispersion_imag
_atom_type_scat_source
C C 0.0033 0.0016 'International Tables Vol C Tables 4.2.6.8 and 6.1.1.4'
H H 0.0000 0.0000 'International Tables Vol C Tables 4.2.6.8 and 6.1.1.4'
N N 0.0061 0.0033 'International Tables Vol C Tables 4.2.6.8 and 6.1.1.4'
O O 0.0106 0.0060 'International Tables Vol C Tables 4.2.6.8 and 6.1.1.4'
Mn Mn 0.3368 0.7283 'International Tables Vol C Tables 4.2.6.8 and 6.1.1.4'
Fe Fe 0.3463 0.8444 'International Tables Vol C Tables 4.2.6.8 and 6.1.1.4'

loop_
_geom_angle_atom_site_label_1
_geom_angle_atom_site_label_2
_geom_angle_atom_site_label_3
_geom_angle
_geom_angle_site_symmetry_1
_geom_angle_site_symmetry_3
O1 Mn1 O2 90.58(4) . .
O1 Mn1 N2 176.26(5) . .
O2 Mn1 N2 92.63(5) . .
O1 Mn1 N1 92.60(5) . .
O2 Mn1 N1 175.13(5) . .
N2 Mn1 N1 84.33(5) . .
O1 Mn1 O3 90.39(4) . .
O2 Mn1 O3 91.31(4) . .
N2 Mn1 O3 87.62(5) . .
N1 Mn1 O3 92.36(5) . .
O1 Mn1 N13 93.49(4) . .
O2 Mn1 N13 87.44(4) . .
N2 Mn1 N13 88.57(5) . .
N1 Mn1 N13 88.68(5) . .
O3 Mn1 N13 175.93(5) . .
N4 Fe1 C13 96.11(5) . 4_565
N4 Fe1 C13 96.11(5) . 2_665
C13 Fe1 C13 89.352(10) 4_565 2_665
N4 Fe1 C13 96.11(5) . .
C13 Fe1 C13 89.352(10) 4_565 .
C13 Fe1 C13 167.79(9) 2_665 .
N4 Fe1 C13 96.11(5) . 3_655
C13 Fe1 C13 167.79(9) 4_565 3_655
C13 Fe1 C13 89.352(10) 2_665 3_655
C13 Fe1 C13 89.352(11) . 3_655
N4 Fe1 C15 180.000(2) . .
C13 Fe1 C15 83.89(5) 4_565 .
C13 Fe1 C15 83.89(5) 2_665 .
C13 Fe1 C15 83.89(5) . .
C13 Fe1 C15 83.89(5) 3_655 .
C13 N13 Mn1 142.86(11) . .
N13 C13 Fe1 175.96(14) . .
O4 N4 Fe1 180.000(2) . .
N15 C15 Fe1 180.000(1) . .
C2 O1 Mn1 127.76(10) . .
C11 O2 Mn1 125.95(9) . .
Mn1 O3 H32 111.3(17) . .
Mn1 O3 H31 114.6(16) . .
H32 O3 H31 107(2) . .
C4 N1 C6 120.78(13) . .
C4 N1 Mn1 125.91(10) . .
C6 N1 Mn1 112.57(10) . .
C9 N2 C7 122.08(12) . .
C9 N2 Mn1 126.38(10) . .
C7 N2 Mn1 111.25(10) . .
C2 C1 H1A 109.5 . .
C2 C1 H1B 109.5 . .
H1A C1 H1B 109.5 . .
C2 C1 H1C 109.5 . .
H1A C1 H1C 109.5 . .
H1B C1 H1C 109.5 . .
O1 C2 C3 124.68(14) . .
O1 C2 C1 114.46(14) . .
C3 C2 C1 120.86(15) . .
C2 C3 C4 126.03(15) . .
C2 C3 H3A 117.0 . .
C4 C3 H3A 117.0 . .
N1 C4 C3 122.69(14) . .
N1 C4 C5 120.17(14) . .
C3 C4 C5 117.13(15) . .
C4 C5 H5A 109.5 . .
C4 C5 H5B 109.5 . .
H5A C5 H5B 109.5 . .
C4 C5 H5C 109.5 . .
H5A C5 H5C 109.5 . .
H5B C5 H5C 109.5 . .
N1 C6 C7 108.94(12) . .
N1 C6 H6A 109.9 . .
C7 C6 H6A 109.9 . .
N1 C6 H6B 109.9 . .
C7 C6 H6B 109.9 . .
H6A C6 H6B 108.3 . .
N2 C7 C6 108.58(12) . .
N2 C7 H7A 110.0 . .
C6 C7 H7A 110.0 . .
N2 C7 H7B 110.0 . .
C6 C7 H7B 110.0 . .
H7A C7 H7B 108.4 . .
C9 C8 H8A 109.5 . .
C9 C8 H8B 109.5 . .
H8A C8 H8B 109.5 . .
C9 C8 H8C 109.5 . .
H8A C8 H8C 109.5 . .
H8B C8 H8C 109.5 . .
N2 C9 C10 122.23(13) . .
N2 C9 C8 121.14(14) . .
C10 C9 C8 116.62(14) . .
C11 C10 C9 125.74(15) . .
C11 C10 H10A 117.1 . .
C9 C10 H10A 117.1 . .
O2 C11 C10 125.25(14) . .
O2 C11 C12 114.16(13) . .
C10 C11 C12 120.56(14) . .
C11 C12 H12A 109.5 . .
C11 C12 H12B 109.5 . .
H12A C12 H12B 109.5 . .
C11 C12 H12C 109.5 . .
H12A C12 H12C 109.5 . .
H12B C12 H12C 109.5 . .
Fe2 Fe2 C21 180.000(3) 7_667 .
Fe2 Fe2 C22 84.16(6) 7_667 .
C21 Fe2 C22 95.84(6) . .
Fe2 Fe2 C22 84.16(6) 7_667 2_655
C21 Fe2 C22 95.84(6) . 2_655
C22 Fe2 C22 168.32(12) . 2_655
Fe2 Fe2 C22 79.91(6) 7_667 7_667
C21 Fe2 C22 100.09(6) . 7_667
C22 Fe2 C22 88.979(7) . 7_667
C22 Fe2 C22 88.979(7) 2_655 7_667
Fe2 Fe2 C22 79.91(6) 7_667 8_657
C21 Fe2 C22 100.09(6) . 8_657
C22 Fe2 C22 88.979(7) . 8_657
C22 Fe2 C22 88.979(7) 2_655 8_657
C22 Fe2 C22 159.83(12) 7_667 8_657
Fe2 Fe2 C21 0.000(1) 7_667 7_667
C21 Fe2 C21 180.000(1) . 7_667
C22 Fe2 C21 84.16(6) . 7_667
C22 Fe2 C21 84.16(6) 2_655 7_667
C22 Fe2 C21 79.91(6) 7_667 7_667
C22 Fe2 C21 79.91(6) 8_657 7_667
Fe2 Fe2 N21N 0.000(1) 7_667 7_667
C21 Fe2 N21N 180.000(1) . 7_667
C22 Fe2 N21N 84.16(6) . 7_667
C22 Fe2 N21N 84.16(6) 2_655 7_667
C22 Fe2 N21N 79.91(6) 7_667 7_667
C22 Fe2 N21N 79.91(6) 8_657 7_667
C21 Fe2 N21N 0.000(1) 7_667 7_667
N21 C21 Fe2 180.000(1) . .
N21 C21 Fe2 180.000(1) . 7_667
Fe2 C21 Fe2 0.0 . 7_667
N22 C22 Fe2 167.85(18) . .
N22 C22 Fe2 176.18(18) . 7_667
Fe2 C22 Fe2 15.93(4) . 7_667
N1S C1S C2S 178.6(3) . .
C1S C2S H2S1 109.5 . .
C1S C2S H2S2 109.5 . .
H2S1 C2S H2S2 109.5 . .
C1S C2S H2S3 109.5 . .
H2S1 C2S H2S3 109.5 . .
H2S2 C2S H2S3 109.5 . .

loop_
_geom_bond_atom_site_label_1
_geom_bond_atom_site_label_2
_geom_bond_distance
_geom_bond_site_symmetry_2
Mn1 O1 1.8970(10) .
Mn1 O2 1.9082(10) .
Mn1 N2 1.9697(12) .
Mn1 N1 1.9710(13) .
Mn1 O3 2.2471(11) .
Mn1 N13 2.3325(13) .
Fe1 N4 1.658(3) .
Fe1 C13 1.9337(14) 4_565
Fe1 C13 1.9337(14) 2_665
Fe1 C13 1.9337(14) .
Fe1 C13 1.9337(14) 3_655
Fe1 C15 1.945(3) .
N13 C13 1.1467(19) .
O4 N4 1.146(4) .
N15 C15 1.147(4) .
O1 C2 1.2982(19) .
O2 C11 1.3036(18) .
O3 H32 0.79(2) .
O3 H31 0.84(3) .
N1 C4 1.308(2) .
N1 C6 1.4774(19) .
N2 C9 1.300(2) .
N2 C7 1.4732(19) .
C1 C2 1.504(2) .
C1 H1A 0.9800 .
C1 H1B 0.9800 .
C1 H1C 0.9800 .
C2 C3 1.372(2) .
C3 C4 1.423(2) .
C3 H3A 0.9500 .
C4 C5 1.510(2) .
C5 H5A 0.9800 .
C5 H5B 0.9800 .
C5 H5C 0.9800 .
C6 C7 1.512(2) .
C6 H6A 0.9900 .
C6 H6B 0.9900 .
C7 H7A 0.9900 .
C7 H7B 0.9900 .
C8 C9 1.512(2) .
C8 H8A 0.9800 .
C8 H8B 0.9800 .
C8 H8C 0.9800 .
C9 C10 1.431(2) .
C10 C11 1.371(2) .
C10 H10A 0.9500 .
C11 C12 1.502(2) .
C12 H12A 0.9800 .
C12 H12B 0.9800 .
C12 H12C 0.9800 .
Fe2 Fe2 0.5418(12) 7_667
Fe2 C21 1.532(3) .
Fe2 C22 1.9438(16) .
Fe2 C22 1.9438(16) 2_655
Fe2 C22 1.9640(16) 7_667
Fe2 C22 1.9640(16) 8_657
Fe2 C21 2.073(3) 7_667
Fe2 N21N 2.073(3) 7_667
C21 N21 1.154(4) .
C21 Fe2 2.073(3) 7_667
N22 C22 1.147(2) .
C22 Fe2 1.9640(16) 7_667
N1S C1S 1.142(3) .
C1S C2S 1.454(4) .
C2S H2S1 0.9800 .
C2S H2S2 0.9800 .
C2S H2S3 0.9800 .

loop_
_geom_hbond_atom_site_label_D
_geom_hbond_atom_site_label_H
_geom_hbond_atom_site_label_A
_geom_hbond_distance_DH
_geom_hbond_distance_HA
_geom_hbond_distance_DA
_geom_hbond_angle_DHA
_geom_hbond_site_symmetry_A
O3 H32 O2 0.79(2) 2.01(2) 2.7894(14) 171(2) 5_767
O3 H31 N22 0.84(3) 2.04(2) 2.8510(19) 162(2) .

loop_
_geom_torsion_atom_site_label_1
_geom_torsion_atom_site_label_2
_geom_torsion_atom_site_label_3
_geom_torsion_atom_site_label_4
_geom_torsion
_geom_torsion_site_symmetry_1
_geom_torsion_site_symmetry_4
O1 Mn1 N13 C13 147.8(2) . .
O2 Mn1 N13 C13 -121.8(2) . .
N2 Mn1 N13 C13 -29.1(2) . .
N1 Mn1 N13 C13 55.2(2) . .
O3 Mn1 N13 C13 -49.7(7) . .
Mn1 N13 C13 Fe1 -37(2) . .
N4 Fe1 C13 N13 148.6(19) . .
C13 Fe1 C13 N13 52.5(19) 4_565 .
C13 Fe1 C13 N13 -31.4(19) 2_665 .
C13 Fe1 C13 N13 -115.4(19) 3_655 .
C15 Fe1 C13 N13 -31.4(19) . .
C13 Fe1 N4 O4 0(100) 4_565 .
C13 Fe1 N4 O4 0(100) 2_665 .
C13 Fe1 N4 O4 0(100) . .
C13 Fe1 N4 O4 0(100) 3_655 .
C15 Fe1 N4 O4 0(100) . .
N4 Fe1 C15 N15 0(100) . .
C13 Fe1 C15 N15 -169(100) 4_565 .
C13 Fe1 C15 N15 101(100) 2_665 .
C13 Fe1 C15 N15 -79(100) . .
C13 Fe1 C15 N15 11(100) 3_655 .
O2 Mn1 O1 C2 -174.59(12) . .
N2 Mn1 O1 C2 36.3(8) . .
N1 Mn1 O1 C2 1.72(12) . .
O3 Mn1 O1 C2 94.10(12) . .
N13 Mn1 O1 C2 -87.12(12) . .
O1 Mn1 O2 C11 168.10(11) . .
N2 Mn1 O2 C11 -13.82(12) . .
N1 Mn1 O2 C11 37.4(6) . .
O3 Mn1 O2 C11 -101.49(11) . .
N13 Mn1 O2 C11 74.63(11) . .
O1 Mn1 N1 C4 -5.91(12) . .
O2 Mn1 N1 C4 124.8(5) . .
N2 Mn1 N1 C4 176.22(13) . .
O3 Mn1 N1 C4 -96.41(12) . .
N13 Mn1 N1 C4 87.53(12) . .
O1 Mn1 N1 C6 -176.07(10) . .
O2 Mn1 N1 C6 -45.4(6) . .
N2 Mn1 N1 C6 6.06(10) . .
O3 Mn1 N1 C6 93.43(10) . .
N13 Mn1 N1 C6 -82.64(10) . .
O1 Mn1 N2 C9 156.4(7) . .
O2 Mn1 N2 C9 7.33(12) . .
N1 Mn1 N2 C9 -168.86(13) . .
O3 Mn1 N2 C9 98.53(12) . .
N13 Mn1 N2 C9 -80.04(12) . .
O1 Mn1 N2 C7 -17.5(8) . .
O2 Mn1 N2 C7 -166.54(9) . .
N1 Mn1 N2 C7 17.27(9) . .
O3 Mn1 N2 C7 -75.34(9) . .
N13 Mn1 N2 C7 106.09(10) . .
Mn1 O1 C2 C3 1.2(2) . .
Mn1 O1 C2 C1 -179.59(10) . .
O1 C2 C3 C4 -1.3(2) . .
C1 C2 C3 C4 179.51(14) . .
C6 N1 C4 C3 176.70(13) . .
Mn1 N1 C4 C3 7.3(2) . .
C6 N1 C4 C5 -2.5(2) . .
Mn1 N1 C4 C5 -171.88(11) . .
C2 C3 C4 N1 -3.3(2) . .
C2 C3 C4 C5 175.92(14) . .
C4 N1 C6 C7 162.04(13) . .
Mn1 N1 C6 C7 -27.23(15) . .
C9 N2 C7 C6 149.58(13) . .
Mn1 N2 C7 C6 -36.24(14) . .
N1 C6 C7 N2 40.61(16) . .
C7 N2 C9 C10 175.34(13) . .
Mn1 N2 C9 C10 2.1(2) . .
C7 N2 C9 C8 -3.4(2) . .
Mn1 N2 C9 C8 -176.65(10) . .
N2 C9 C10 C11 -9.7(2) . .
C8 C9 C10 C11 169.12(14) . .
Mn1 O2 C11 C10 11.2(2) . .
Mn1 O2 C11 C12 -170.53(10) . .
C9 C10 C11 O2 2.7(2) . .
C9 C10 C11 C12 -175.41(14) . .
Fe2 Fe2 C22 N22 177.6(7) 7_667 .
C21 Fe2 C22 N22 -2.4(7) . .
C22 Fe2 C22 N22 177.6(7) 2_655 .
C22 Fe2 C22 N22 97.6(7) 7_667 .
C22 Fe2 C22 N22 -102.5(7) 8_657 .
C21 Fe2 C22 N22 177.6(7) 7_667 .
N21N Fe2 C22 N22 177.6(7) 7_667 .
C21 Fe2 C22 Fe2 180.0 . 7_667
C22 Fe2 C22 Fe2 0.0 2_655 7_667
C22 Fe2 C22 Fe2 -79.97(6) 7_667 7_667
C22 Fe2 C22 Fe2 79.97(6) 8_657 7_667
C21 Fe2 C22 Fe2 0.0 7_667 7_667
N21N Fe2 C22 Fe2 0.0 7_667 7_667
